data_1573929
loop_
_publ_author_name
'Bodman, Samantha E.'
'Stachelek, Patrycja'
'Rehman, Umatur'
'Plasser, Felix'
'Pal, Robert'
'Butler, Stephen J.'

_publ_section_title
;
 A switch-on luminescent europium(iii) probe for selective and
 time-resolved detection of adenosine diphosphate (ADP).
;
_journal_issue 13
_journal_name_full 'Chemical science'
_journal_page_first 5602
_journal_page_last 5612
_journal_paper_doi 10.1039/d4sc07188c
_journal_volume 16
_journal_year 2025
_chemical_formula_moiety 'C46 H50 Gd N6 O7, C F3 O3 S, 10[H2O]'
_chemical_formula_sum 'C47 H70 F3 Gd N6 O20 S'
_chemical_formula_weight 1265.24
_space_group_crystal_system monoclinic
_space_group_IT_number 14
_space_group_name_Hall '-P 2ybc'
_space_group_name_H-M_alt 'P 1 21/c 1'
_atom_sites_solution_hydrogens mixed
_atom_sites_solution_primary dual
_audit_creation_date 2025-01-23
_audit_creation_method
;
Olex2 1.5
(compiled 2024.02.16 svn.r378c4104 for OlexSys, GUI svn.r6928)
;
_audit_update_record
;
2025-01-31 deposited with the CCDC.	2025-02-05 downloaded from the CCDC.
;
_cell_angle_alpha 90
_cell_angle_beta 94.300(2)
_cell_angle_gamma 90
_cell_formula_units_Z 4
_cell_length_a 16.8352(3)
_cell_length_b 17.2648(2)
_cell_length_c 18.6772(3)
_cell_measurement_reflns_used 32669
_cell_measurement_temperature 100(2)
_cell_measurement_theta_max 32.6410
_cell_measurement_theta_min 2.1720
_cell_volume 5413.37(14)
_computing_cell_refinement 'CrysAlisPro 1.171.43.143a (Rigaku OD, 2024)'
_computing_data_collection 'CrysAlisPro system (CCD 42.100a 64-bit (release 16-08-2023))'
_computing_data_reduction 'CrysAlisPro 1.171.43.143a (Rigaku OD, 2024)'
_computing_molecular_graphics 'Olex2 1.5 (Dolomanov et al., 2009)'
_computing_publication_material 'Olex2 1.5 (Dolomanov et al., 2009)'
_computing_structure_refinement 'SHELXL 2019/3 (Sheldrick, 2015)'
_computing_structure_solution 'SHELXT 2018/2 (Sheldrick, 2018)'
_diffrn_ambient_temperature 100(2)
_diffrn_detector 'Hybrid Pixel Array Detector'
_diffrn_detector_area_resol_mean 10.0000
_diffrn_detector_type HyPix
_diffrn_measured_fraction_theta_full 1.000
_diffrn_measured_fraction_theta_max 1.000
_diffrn_measurement_details
;
List of Runs (angles in degrees, time in seconds):

  # Type    Start    End  Width  t~exp~   \w     \q     \k     \f   Frames
#--------------------------------------------------------------------------
  1  \w    -25.00  58.00   0.50  150.00    --  -15.70  52.00 -35.00  166
  2  \w    -89.00  -6.00   0.50  150.00    --  -15.70 -52.00 179.00  166
  3  \w     16.00  63.00   0.50  150.00    --  -15.70  19.00  90.00   94
  4  \w    -61.00 -22.00   0.50  150.00    --   15.85 -19.00-120.00   78
  5  \w     -6.00  46.00   0.50  150.00    --   15.85 -99.00  60.00  104
  6  \w    -61.00 -22.00   0.50  150.00    --   15.85 -19.00 -90.00   78
  7  \w      5.00  56.00   0.50  150.00    --   15.85  57.00 150.00  102
  8  \w     -6.00  19.00   0.50  150.00    --   15.85 -99.00-150.00   50
  9  \w     10.00  91.00   0.50  150.00    --   15.85  38.00  30.00  162
 10  \w    -72.00 -47.00   0.50  150.00    --  -15.70 -52.00 179.00   50
 11  \w     16.00  63.00   0.50  150.00    --  -15.70  19.00 120.00   94
 12  \w    -35.00  18.00   0.50  150.00    --  -15.70  77.00-120.00  106
 13  \w    -35.00  18.00   0.50  150.00    --  -15.70  77.00 150.00  106
 14  \w      5.00  43.00   0.50  150.00    --   15.85  57.00  60.00   76
 15  \w    -61.00 -22.00   0.50  150.00    --   15.85 -19.00-150.00   78
;
_diffrn_measurement_device 'four-circle diffractometer'
_diffrn_measurement_device_type 'ROD, Synergy Custom system, HyPix'
_diffrn_measurement_method '\w scans'
_diffrn_orient_matrix_type 'CrysAlisPro convention (1999,Acta A55,543-557)'
_diffrn_orient_matrix_UB_11 0.0341809000
_diffrn_orient_matrix_UB_12 0.0081267000
_diffrn_orient_matrix_UB_13 0.0233301000
_diffrn_orient_matrix_UB_21 0.0146865000
_diffrn_orient_matrix_UB_22 0.0246001000
_diffrn_orient_matrix_UB_23 -0.0264116000
_diffrn_orient_matrix_UB_31 -0.0200013000
_diffrn_orient_matrix_UB_32 0.0318941000
_diffrn_orient_matrix_UB_33 0.0144519000
_diffrn_radiation_monochromator mirror
_diffrn_radiation_probe x-ray
_diffrn_radiation_type 'Mo K\a'
_diffrn_radiation_wavelength 0.71075
_diffrn_reflns_av_R_equivalents 0.0639
_diffrn_reflns_av_unetI/netI 0.0321
_diffrn_reflns_Laue_measured_fraction_full 1.000
_diffrn_reflns_Laue_measured_fraction_max 1.000
_diffrn_reflns_limit_h_max 20
_diffrn_reflns_limit_h_min -20
_diffrn_reflns_limit_k_max 20
_diffrn_reflns_limit_k_min -20
_diffrn_reflns_limit_l_max 22
_diffrn_reflns_limit_l_min -22
_diffrn_reflns_number 83075
_diffrn_reflns_point_group_measured_fraction_full 1.000
_diffrn_reflns_point_group_measured_fraction_max 1.000
_diffrn_reflns_theta_full 25.028
_diffrn_reflns_theta_max 25.028
_diffrn_reflns_theta_min 1.965
_diffrn_source 'Rotating-anode X-ray tube'
_diffrn_source_type 'Rigaku (Mo) X-ray Source'
_exptl_absorpt_coefficient_mu 1.354
_exptl_absorpt_correction_T_max 1.000
_exptl_absorpt_correction_T_min 0.682
_exptl_absorpt_correction_type gaussian
_exptl_absorpt_process_details
;
CrysAlisPro 1.171.43.143a (Rigaku Oxford Diffraction, 2024)
Numerical absorption correction based on gaussian integration over
a multifaceted crystal model
Empirical absorption correction using spherical harmonics,
implemented in SCALE3 ABSPACK scaling algorithm.
;
_exptl_crystal_colour colourless
_exptl_crystal_colour_primary colourless
_exptl_crystal_density_diffrn 1.552
_exptl_crystal_description plate
_exptl_crystal_F_000 2564
_exptl_crystal_size_max 0.153
_exptl_crystal_size_mid 0.091
_exptl_crystal_size_min 0.017
_refine_diff_density_max 3.554
_refine_diff_density_min -1.101
_refine_diff_density_rms 0.144
_refine_ls_extinction_method none
_refine_ls_goodness_of_fit_ref 1.058
_refine_ls_hydrogen_treatment constr
_refine_ls_matrix_type full
_refine_ls_number_parameters 834
_refine_ls_number_reflns 9558
_refine_ls_number_restraints 400
_refine_ls_restrained_S_all 1.063
_refine_ls_R_factor_all 0.0929
_refine_ls_R_factor_gt 0.0642
_refine_ls_shift/su_max 0.001
_refine_ls_shift/su_mean 0.000
_refine_ls_structure_factor_coef Fsqd
_refine_ls_weighting_details 'w=1/[\s^2^(Fo^2^)+(0.0724P)^2^+48.8184P] where P=(Fo^2^+2Fc^2^)/3'
_refine_ls_weighting_scheme calc
_refine_ls_wR_factor_gt 0.1602
_refine_ls_wR_factor_ref 0.1864
_reflns_Friedel_coverage 0.000
_reflns_number_gt 6603
_reflns_number_total 9558
_reflns_threshold_expression 'I > 2\s(I)'
_cod_data_source_file d4sc07188c2.cif
_cod_data_source_block 2023ncs0541f
_cod_depositor_comments 'Adding full bibliography for 1573929.cif.'
_cod_database_code 1573929
_shelx_shelxl_version_number 2019/3
_chemical_oxdiff_formula 'C47 H48 F3 Gd N6 O9 S'
_chemical_oxdiff_usercomment 'SEB-Gd6PhOMe_attempt2 (vial1)'
_shelx_space_group_comment
;
The symmetry employed for this shelxl refinement is uniquely defined
by the following loop, which should always be used as a source of
symmetry information in preference to the above space-group names.
They are only intended as comments.
;
_shelx_estimated_absorpt_t_max 0.977
_shelx_estimated_absorpt_t_min 0.820
_olex2_refinement_description
;
1. Fixed Uiso
 At 1.2 times of:
  All C(H) groups, All C(H,H) groups, All C(H,H,H,H) groups
 At 1.5 times of:
  All C(H,H,H) groups, All O(H,H) groups
2. Restrained distances
 C47-F1 = C47-F3 = C47-F2
 1.33 with sigma of 0.02
 S1-O9 = S1-O10 = S1-O8A
 1.44 with sigma of 0.02
 C47A-F1A = C47A-F3A = C47A-F2A
 1.33 with sigma of 0.02
 C47A-S1A
 1.82 with sigma of 0.02
 S1A-O8 = S1A-O9A = S1A-O10A
 1.44 with sigma of 0.02
 C47-O9
 2.58 with sigma of 0.04
 C47-O10
 2.56 with sigma of 0.04
 C47-O8A
 2.57 with sigma of 0.04
 C47A-O8
 2.58 with sigma of 0.04
 C47A-O9A
 2.56 with sigma of 0.04
 C47A-O10A
 2.57 with sigma of 0.04
 N6-C35 \\sim C35-N6A
 with sigma of 0.02
 N3-C10 \\sim C10-N3A
 with sigma of 0.02
 N4-C37 \\sim C37-N4A
 with sigma of 0.02
 N5-C27 \\sim C27-N5A
 with sigma of 0.02
 C47-F1 \\sim C47-F3 \\sim C47-F2
 with sigma of 0.02
 F1-F3 \\sim F3-F2 \\sim F2-F1
 with sigma of 0.04
 S1-F1 \\sim S1-F3 \\sim S1-F2
 with sigma of 0.04
 S1-O9 \\sim S1-O10 \\sim S1-O8A
 with sigma of 0.02
 O9-O10 \\sim O10-O8A \\sim O9-O8A
 with sigma of 0.04
 C47-O9 \\sim C47-O10 \\sim C47-O8A
 with sigma of 0.04
 C47A-F1A \\sim C47A-F3A \\sim C47A-F2A
 with sigma of 0.02
 F1A-F3A \\sim F3A-F2A \\sim F2A-F1A
 with sigma of 0.04
 S1A-F1A \\sim S1A-F3A \\sim S1A-F2A
 with sigma of 0.04
 S1A-O8 \\sim S1A-O9A \\sim S1A-O10A
 with sigma of 0.02
 O8-O9A \\sim O9A-O10A \\sim O8-O10A
 with sigma of 0.04
 C47A-O8 \\sim C47A-O9A \\sim C47A-O10A
 with sigma of 0.04
 O10-O10A \\sim O9A-O9 \\sim O8-O8A
 with sigma of 0.04
 Gd1-H7A \\sim Gd1-H7B
 with sigma of 0.02
3. Uiso/Uaniso restraints and constraints
C47 \\sim F1 \\sim F3 \\sim F2 \\sim S1 \\sim O9 \\sim O10 \\sim O8A: within 2A
with sigma of 0.04 and sigma for terminal atoms of 0.08 within 2A
C47A \\sim F1A \\sim F3A \\sim F2A \\sim S1A \\sim O8 \\sim O9A \\sim O10A:
within 2A with sigma of 0.04 and sigma for terminal atoms of 0.08 within 2A
Uanis(O15) \\sim Ueq, Uanis(O15A) \\sim Ueq, Uanis(O16A) \\sim Ueq, Uanis(O16)
\\sim Ueq: with sigma of 0.01 and sigma for terminal atoms of 0.02
Uanis(O12) \\sim Ueq, Uanis(O11A) \\sim Ueq, Uanis(O11) \\sim Ueq, Uanis(O12A)
\\sim Ueq, Uanis(O14) \\sim Ueq, Uanis(O14A) \\sim Ueq: with sigma of 0.01 and
sigma for terminal atoms of 0.02
Uanis(O18) \\sim Ueq, Uanis(O18A) \\sim Ueq, Uanis(O19) \\sim Ueq, Uanis(O19A)
\\sim Ueq, Uanis(O20) \\sim Ueq, Uanis(O20A) \\sim Ueq: with sigma of 0.01 and
sigma for terminal atoms of 0.02
Uanis(S1A) \\sim Ueq, Uanis(C47A) \\sim Ueq, Uanis(C47) \\sim Ueq: with sigma
of 0.01 and sigma for terminal atoms of 0.02
Uanis(O8) \\sim Ueq, Uanis(O8A) \\sim Ueq, Uanis(O10A) \\sim Ueq, Uanis(O10)
\\sim Ueq, Uanis(O9A) \\sim Ueq, Uanis(O9) \\sim Ueq: with sigma of 0.01 and
sigma for terminal atoms of 0.02
Uanis(N6) = Uanis(N6A)
Uanis(N5) = Uanis(N5A)
Uanis(N4) = Uanis(N4A)
Uanis(N3) = Uanis(N3A)
Uanis(C39A) = Uanis(C40A) = Uanis(C41A) = Uanis(C42A) = Uanis(C43A) =
Uanis(C44A) = Uanis(C45A) = Uanis(C46A)
Uanis(F3A) = Uanis(F3) = Uanis(F2) = Uanis(F2A) = Uanis(F1) = Uanis(F1A)
Uanis(O9A) = Uanis(O9) = Uanis(O8) = Uanis(O8A) = Uanis(O10A) = Uanis(O10) =
Uanis(S1A) = Uanis(S1)
Uanis(C47A) = Uanis(C47)
4. Rigid body (RIGU) restrains
 C47, F1, F3, F2, S1, O9, O10, O8A
 with sigma for 1-2 distances of 0.004 and sigma for 1-3 distances of 0.004
 C47A, F1A, F3A, F2A, S1A, O8, O9A, O10A
 with sigma for 1-2 distances of 0.004 and sigma for 1-3 distances of 0.004
5. Others
 Sof(C47A)=Sof(F1A)=Sof(F3A)=Sof(F2A)=Sof(S1A)=Sof(O8)=Sof(O9A)=Sof(O10A)=1-
 FVAR(1)
 Sof(C47)=Sof(F1)=Sof(F3)=Sof(F2)=Sof(S1)=Sof(O9)=Sof(O10)=Sof(O8A)=FVAR(1)
 Sof(O11)=1-FVAR(2)
 Sof(O11A)=FVAR(2)
 Sof(O13A)=1-FVAR(3)
 Sof(O13)=FVAR(3)
 Sof(O12)=1-FVAR(4)
 Sof(O12A)=FVAR(4)
 Sof(O20A)=1-FVAR(5)
 Sof(O20)=FVAR(5)
 Sof(O18)=1-FVAR(6)
 Sof(O18A)=FVAR(6)
 Sof(O19A)=Sof(O15A)=1-FVAR(7)
 Sof(O19)=Sof(O15)=FVAR(7)
 Sof(O14A)=1-FVAR(8)
 Sof(O14)=FVAR(8)
 Sof(O16A)=1-FVAR(9)
 Sof(O16)=FVAR(9)
 Fixed Sof: N3(0.7) N4(0.7) H35A(0.7) H35B(0.7) H35C(0.3) H35D(0.3) N5(0.7)
 N6(0.7) H27A(0.7) H27B(0.7) H27C(0.3) H27D(0.3) H37A(0.7) H37B(0.7) H37C(0.3)
 H37D(0.3) H10A(0.7) H10B(0.7) H10C(0.3) H10D(0.3) C43(0.7) H43A(0.7) H43B(0.7)
 C45(0.7) H45A(0.7) H45B(0.7) C46(0.7) H46A(0.7) H46B(0.7) C40(0.7) H40A(0.7)
 H40B(0.7) C39(0.7) H39A(0.7) H39B(0.7) C41(0.7) H41A(0.7) H41B(0.7) C44(0.7)
 H44A(0.7) H44B(0.7) C42(0.7) H42A(0.7) H42B(0.7) C39A(0.3) H39C(0.3) H39D(0.3)
 C43A(0.3) H43C(0.3) H43D(0.3) C41A(0.3) H41C(0.3) H41D(0.3) C45A(0.3)
 H45C(0.3) H45D(0.3) C44A(0.3) H44C(0.3) H44D(0.3) C40A(0.3) H40C(0.3)
 H40D(0.3) C46A(0.3) H46C(0.3) H46D(0.3) C42A(0.3) H42C(0.3) H42D(0.3) N3A(0.3)
 N6A(0.3) N5A(0.3) N4A(0.3)
6.a Free rotating group:
 O7(H7A,H7B)
6.b Secondary CH2 refined with riding coordinates:
 C35(H35A,H35B), C35(H35C,H35D), C27(H27A,H27B), C27(H27C,H27D), C37(H37A,
 H37B), C37(H37C,H37D), C10(H10A,H10B), C10(H10C,H10D), C43(H43A,H43B),
 C45(H45A,H45B), C46(H46A,H46B), C40(H40A,H40B), C39(H39A,H39B), C41(H41A,H41B),
  C44(H44A,H44B), C42(H42A,H42B), C39A(H39C,H39D), C43A(H43C,H43D), C41A(H41C,
 H41D), C45A(H45C,H45D), C44A(H44C,H44D), C40A(H40C,H40D), C46A(H46C,H46D),
 C42A(H42C,H42D)
6.c Aromatic/amide H refined with riding coordinates:
 C25(H25), C19(H19), C7(H7), C16(H16), C33(H33), C24(H24), C8(H8), C22(H22),
 C3(H3), C20(H20), C2(H2), C12(H12), C15(H15), C5(H5), C32(H32), C30(H30),
 C29(H29), C13(H13)
6.d Idealised Me refined as rotating group:
 C17(H17A,H17B,H17C), C34(H34A,H34B,H34C)
;
_olex2_submission_original_sample_id SBF09
_olex2_submission_special_instructions 'No special instructions were received'
_oxdiff_exptl_absorpt_empirical_details
;
Empirical correction (ABSPACK) includes:
- Absorption correction using spherical harmonics
- Frame scaling
- Detector area scaling
;
_oxdiff_exptl_absorpt_empirical_full_max 1.551
_oxdiff_exptl_absorpt_empirical_full_min 0.713

loop_
_space_group_symop_operation_xyz
'x, y, z'
'-x, y+1/2, -z+1/2'
'-x, -y, -z'
'x, -y-1/2, z-1/2'

loop_
_atom_site_label
_atom_site_type_symbol
_atom_site_fract_x
_atom_site_fract_y
_atom_site_fract_z
_atom_site_U_iso_or_equiv
_atom_site_adp_type
_atom_site_occupancy
_atom_site_site_symmetry_order
_atom_site_calc_flag
_atom_site_refinement_flags_posn
_atom_site_refinement_flags_adp
_atom_site_refinement_flags_occupancy
_atom_site_disorder_assembly
_atom_site_disorder_group
Gd1 Gd 0.31041(2) 0.49878(2) 0.23559(2) 0.03446(14) Uani 1 1 d D . . . .
O1 O 0.3576(3) 0.3747(3) 0.2654(3) 0.0420(13) Uani 1 1 d . . . . .
O7 O 0.4515(4) 0.5006(3) 0.2469(3) 0.0502(14) Uani 1 1 d G . . . .
H7A H 0.482799 0.534800 0.229618 0.075 Uiso 1 1 d DG U . . .
H7B H 0.483207 0.469866 0.272515 0.075 Uiso 1 1 d DG U . . .
O3 O 0.3520(4) 0.6264(3) 0.2153(3) 0.0510(15) Uani 1 1 d . . . . .
O2 O 0.3766(4) 0.2520(3) 0.2338(3) 0.0548(16) Uani 1 1 d . . . . .
N2 N 0.3650(4) 0.4706(4) 0.0949(3) 0.0368(14) Uani 1 1 d . . . . .
N1 N 0.3573(4) 0.5268(4) 0.3833(3) 0.0415(16) Uani 1 1 d . . . . .
O4 O 0.3579(5) 0.7516(3) 0.2454(3) 0.071(2) Uani 1 1 d . . . . .
C4 C 0.4352(5) 0.5757(4) 0.4900(4) 0.0417(19) Uani 1 1 d . . . . .
O5 O 0.8108(5) 0.8340(4) 0.5931(4) 0.078(2) Uani 1 1 d . . . . .
C25 C 0.4743(5) 0.3822(4) 0.1237(4) 0.0385(18) Uani 1 1 d . . . . .
H25 H 0.462453 0.382748 0.172632 0.046 Uiso 1 1 calc R U . . .
C26 C 0.4263(5) 0.4251(4) 0.0732(4) 0.0375(17) Uani 1 1 d . . . . .
C19 C 0.3357(5) 0.5054(4) -0.0302(4) 0.0388(17) Uani 1 1 d . . . . .
H19 H 0.302730 0.533680 -0.064408 0.047 Uiso 1 1 calc R U . . .
C7 C 0.5274(5) 0.6608(4) 0.4019(4) 0.0400(18) Uani 1 1 d . . . . .
H7 H 0.558459 0.690463 0.371513 0.048 Uiso 1 1 calc R U . . .
C11 C 0.6156(5) 0.7063(4) 0.5083(4) 0.0417(19) Uani 1 1 d . . . . .
C28 C 0.6279(5) 0.2918(4) 0.0120(4) 0.0409(18) Uani 1 1 d . . . . .
C21 C 0.4434(5) 0.4194(4) -0.0002(4) 0.0365(17) Uani 1 1 d . . . . .
C16 C 0.6143(6) 0.7419(4) 0.5757(4) 0.044(2) Uani 1 1 d . . . . .
H16 H 0.568231 0.736639 0.601643 0.053 Uiso 1 1 calc R U . . .
C9 C 0.4169(5) 0.5731(4) 0.4151(4) 0.0402(18) Uani 1 1 d . . . . .
C33 C 0.6965(6) 0.2880(5) 0.0580(4) 0.049(2) Uani 1 1 d . . . . .
H33 H 0.697458 0.313323 0.103217 0.058 Uiso 1 1 calc R U . . .
N3 N 0.2072(9) 0.4700(6) 0.3348(6) 0.045(3) Uani 0.7 1 d D . P A 1
C24 C 0.5378(5) 0.3395(4) 0.1038(4) 0.0376(17) Uani 1 1 d . . . . .
H24 H 0.569650 0.312092 0.139462 0.045 Uiso 1 1 calc R U . . .
C8 C 0.4650(5) 0.6188(4) 0.3723(4) 0.044(2) Uani 1 1 d . . . . .
H8 H 0.453310 0.620014 0.321795 0.053 Uiso 1 1 calc R U . . .
C6 C 0.5472(5) 0.6614(4) 0.4774(4) 0.0397(18) Uani 1 1 d . . . . .
O6 O 0.8321(5) 0.1732(5) -0.0381(4) 0.081(2) Uani 1 1 d . . . . .
C22 C 0.5090(5) 0.3749(4) -0.0189(4) 0.0386(18) Uani 1 1 d . . . . .
H22 H 0.520375 0.372171 -0.067897 0.046 Uiso 1 1 calc R U . . .
C3 C 0.3858(6) 0.5329(5) 0.5338(4) 0.047(2) Uani 1 1 d . . . . .
H3 H 0.394221 0.534922 0.584674 0.057 Uiso 1 1 calc R U . . .
C18 C 0.3223(5) 0.5095(4) 0.0438(4) 0.0390(17) Uani 1 1 d . . . . .
C23 C 0.5569(5) 0.3355(4) 0.0314(4) 0.0379(18) Uani 1 1 d . . . . .
C20 C 0.3956(5) 0.4610(4) -0.0517(4) 0.043(2) Uani 1 1 d . . . . .
H20 H 0.405191 0.458024 -0.101107 0.052 Uiso 1 1 calc R U . . .
C1 C 0.3156(5) 0.4856(4) 0.4280(4) 0.0410(18) Uani 1 1 d . . . . .
N4 N 0.2051(9) 0.6127(7) 0.2538(6) 0.051(3) Uani 0.7 1 d D . P A 1
C36 C 0.3388(5) 0.3123(5) 0.2293(4) 0.0432(19) Uani 1 1 d . . . . .
C2 C 0.3269(5) 0.4895(4) 0.5025(4) 0.0434(19) Uani 1 1 d . . . . .
H2 H 0.292832 0.461203 0.531235 0.052 Uiso 1 1 calc R U . . .
C12 C 0.6853(6) 0.7139(5) 0.4733(5) 0.049(2) Uani 1 1 d . . . . .
H12 H 0.688827 0.689652 0.427982 0.059 Uiso 1 1 calc R U . . .
C15 C 0.6777(6) 0.7841(5) 0.6053(4) 0.052(2) Uani 1 1 d . . . . .
H15 H 0.674634 0.807853 0.650890 0.062 Uiso 1 1 calc R U . . .
C35 C 0.2684(5) 0.3187(4) 0.1756(5) 0.046(2) Uani 1 1 d D . . . .
H35A H 0.241083 0.267988 0.170150 0.055 Uiso 0.7 1 calc R U P A 1
H35B H 0.286021 0.334219 0.128342 0.055 Uiso 0.7 1 calc R U P A 1
H35C H 0.287742 0.311416 0.127328 0.055 Uiso 0.3 1 calc R U P A 2
H35D H 0.232326 0.274797 0.183922 0.055 Uiso 0.3 1 calc R U P A 2
C5 C 0.4992(5) 0.6191(4) 0.5197(4) 0.045(2) Uani 1 1 d . . . . .
H5 H 0.510117 0.619541 0.570317 0.053 Uiso 1 1 calc R U . . .
C32 C 0.7634(6) 0.2486(5) 0.0399(5) 0.055(2) Uani 1 1 d . . . . .
H32 H 0.809596 0.247334 0.072400 0.066 Uiso 1 1 calc R U . . .
N5 N 0.2121(9) 0.5206(6) 0.1190(6) 0.046(3) Uani 0.7 1 d D . P A 1
N6 N 0.2126(8) 0.3782(7) 0.2019(7) 0.045(3) Uani 0.7 1 d D . P A 1
C30 C 0.6962(6) 0.2134(5) -0.0726(5) 0.052(2) Uani 1 1 d . . . . .
H30 H 0.695777 0.187555 -0.117568 0.062 Uiso 1 1 calc R U . . .
C29 C 0.6291(5) 0.2535(5) -0.0546(4) 0.0450(19) Uani 1 1 d . . . . .
H29 H 0.583330 0.255221 -0.087619 0.054 Uiso 1 1 calc R U . . .
C27 C 0.2597(6) 0.5630(5) 0.0661(4) 0.053(2) Uani 1 1 d D . . . .
H27A H 0.224568 0.579116 0.023855 0.064 Uiso 0.7 1 calc R U P A 1
H27B H 0.284343 0.609906 0.088736 0.064 Uiso 0.7 1 calc R U P A 1
H27C H 0.219578 0.567091 0.024735 0.064 Uiso 0.3 1 calc R U P A 2
H27D H 0.284961 0.614623 0.071881 0.064 Uiso 0.3 1 calc R U P A 2
C38 C 0.3261(6) 0.6871(5) 0.2458(4) 0.054(2) Uani 1 1 d . . . . .
C37 C 0.2535(7) 0.6755(5) 0.2881(5) 0.061(3) Uani 1 1 d D . . . .
H37A H 0.270244 0.661571 0.338418 0.073 Uiso 0.7 1 calc R U P A 1
H37B H 0.221989 0.723884 0.288303 0.073 Uiso 0.7 1 calc R U P A 1
H37C H 0.270660 0.683534 0.339439 0.073 Uiso 0.3 1 calc R U P A 2
H37D H 0.215299 0.717360 0.274053 0.073 Uiso 0.3 1 calc R U P A 2
C31 C 0.7637(6) 0.2106(6) -0.0257(5) 0.060(3) Uani 1 1 d . . . . .
C14 C 0.7445(7) 0.7921(5) 0.5697(5) 0.061(3) Uani 1 1 d . . . . .
C10 C 0.2556(5) 0.4299(5) 0.3955(4) 0.050(2) Uani 1 1 d D . . . .
H10A H 0.220155 0.412314 0.432213 0.060 Uiso 0.7 1 calc R U P A 1
H10B H 0.282782 0.384030 0.376986 0.060 Uiso 0.7 1 calc R U P A 1
H10C H 0.215249 0.423712 0.430994 0.060 Uiso 0.3 1 calc R U P A 2
H10D H 0.283363 0.379501 0.393465 0.060 Uiso 0.3 1 calc R U P A 2
C13 C 0.7500(6) 0.7559(5) 0.5030(5) 0.055(2) Uani 1 1 d . . . . .
H13 H 0.797291 0.760088 0.478535 0.066 Uiso 1 1 calc R U . . .
C17 C 0.8043(8) 0.8756(7) 0.6597(6) 0.092(4) Uani 1 1 d . . . . .
H17A H 0.760871 0.913329 0.653622 0.138 Uiso 1 1 calc R U . . .
H17B H 0.854453 0.902637 0.672936 0.138 Uiso 1 1 calc R U . . .
H17C H 0.793218 0.838888 0.697776 0.138 Uiso 1 1 calc R U . . .
C34 C 0.8334(9) 0.1301(9) -0.1035(7) 0.106(5) Uani 1 1 d . . . . .
H34A H 0.818940 0.164200 -0.144342 0.159 Uiso 1 1 calc R U . . .
H34B H 0.795134 0.087337 -0.103107 0.159 Uiso 1 1 calc R U . . .
H34C H 0.886967 0.109259 -0.107749 0.159 Uiso 1 1 calc R U . . .
C43 C 0.1774(9) 0.4461(8) 0.0884(7) 0.045(3) Uani 0.7 1 d . . P A 1
H43A H 0.131861 0.458317 0.053600 0.054 Uiso 0.7 1 calc R U P A 1
H43B H 0.218128 0.419025 0.062220 0.054 Uiso 0.7 1 calc R U P A 1
C45 C 0.1753(9) 0.3502(8) 0.2673(7) 0.045(3) Uani 0.7 1 d . . P A 1
H45A H 0.131722 0.313691 0.252655 0.054 Uiso 0.7 1 calc R U P A 1
H45B H 0.215626 0.321730 0.298379 0.054 Uiso 0.7 1 calc R U P A 1
C46 C 0.1429(8) 0.4151(8) 0.3088(6) 0.048(3) Uani 0.7 1 d . . P A 1
H46A H 0.116916 0.393918 0.350401 0.058 Uiso 0.7 1 calc R U P A 1
H46B H 0.102110 0.443232 0.277978 0.058 Uiso 0.7 1 calc R U P A 1
C40 C 0.1406(9) 0.5941(7) 0.2995(8) 0.056(3) Uani 0.7 1 d . . P A 1
H40A H 0.096637 0.568623 0.270108 0.067 Uiso 0.7 1 calc R U P A 1
H40B H 0.119568 0.642675 0.318976 0.067 Uiso 0.7 1 calc R U P A 1
C39 C 0.1687(10) 0.5412(10) 0.3611(8) 0.057(4) Uani 0.7 1 d . . P A 1
H39A H 0.207111 0.569403 0.394289 0.068 Uiso 0.7 1 calc R U P A 1
H39B H 0.122611 0.526331 0.388099 0.068 Uiso 0.7 1 calc R U P A 1
C41 C 0.1708(10) 0.6378(8) 0.1811(8) 0.057(4) Uani 0.7 1 d . . P A 1
H41A H 0.125207 0.672911 0.186871 0.069 Uiso 0.7 1 calc R U P A 1
H41B H 0.211647 0.667227 0.156963 0.069 Uiso 0.7 1 calc R U P A 1
C44 C 0.1498(8) 0.3937(7) 0.1448(7) 0.050(3) Uani 0.7 1 d . . P A 1
H44A H 0.103511 0.417438 0.166091 0.060 Uiso 0.7 1 calc R U P A 1
H44B H 0.131982 0.344024 0.122358 0.060 Uiso 0.7 1 calc R U P A 1
C42 C 0.1435(8) 0.5712(8) 0.1350(7) 0.055(3) Uani 0.7 1 d . . P A 1
H42A H 0.116976 0.590756 0.089462 0.066 Uiso 0.7 1 calc R U P A 1
H42B H 0.104196 0.540410 0.159746 0.066 Uiso 0.7 1 calc R U P A 1
C39A C 0.1441(18) 0.4914(15) 0.3394(13) 0.038(2) Uani 0.3 1 d . . P A 2
H39C H 0.122217 0.474826 0.384638 0.045 Uiso 0.3 1 calc R U P A 2
H39D H 0.101028 0.487278 0.300458 0.045 Uiso 0.3 1 calc R U P A 2
C43A C 0.1541(18) 0.4966(16) 0.1009(13) 0.038(2) Uani 0.3 1 d . . P A 2
H43C H 0.136335 0.512814 0.051404 0.045 Uiso 0.3 1 calc R U P A 2
H43D H 0.107370 0.497768 0.129971 0.045 Uiso 0.3 1 calc R U P A 2
C41A C 0.1452(19) 0.6174(15) 0.2242(14) 0.038(2) Uani 0.3 1 d . . P A 2
H41C H 0.116421 0.664918 0.236797 0.045 Uiso 0.3 1 calc R U P A 2
H41D H 0.106534 0.574105 0.222614 0.045 Uiso 0.3 1 calc R U P A 2
C45A C 0.1536(18) 0.3730(15) 0.2181(13) 0.038(2) Uani 0.3 1 d . . P A 2
H45C H 0.128384 0.323873 0.200977 0.045 Uiso 0.3 1 calc R U P A 2
H45D H 0.113088 0.414436 0.211702 0.045 Uiso 0.3 1 calc R U P A 2
C44A C 0.187(2) 0.4143(18) 0.0995(17) 0.038(2) Uani 0.3 1 d . . P A 2
H44C H 0.143938 0.378162 0.082431 0.045 Uiso 0.3 1 calc R U P A 2
H44D H 0.229520 0.411535 0.065797 0.045 Uiso 0.3 1 calc R U P A 2
C40A C 0.171(2) 0.5752(19) 0.3464(18) 0.038(2) Uani 0.3 1 d . . P A 2
H40C H 0.123766 0.608366 0.353268 0.045 Uiso 0.3 1 calc R U P A 2
H40D H 0.208365 0.580840 0.389367 0.045 Uiso 0.3 1 calc R U P A 2
C46A C 0.179(2) 0.365(2) 0.2965(16) 0.038(2) Uani 0.3 1 d . . P A 2
H46C H 0.133484 0.349173 0.323216 0.045 Uiso 0.3 1 calc R U P A 2
H46D H 0.221340 0.325473 0.303397 0.045 Uiso 0.3 1 calc R U P A 2
C42A C 0.174(2) 0.628(2) 0.1497(16) 0.038(2) Uani 0.3 1 d . . P A 2
H42C H 0.212689 0.670951 0.149414 0.045 Uiso 0.3 1 calc R U P A 2
H42D H 0.128734 0.639180 0.114433 0.045 Uiso 0.3 1 calc R U P A 2
N3A N 0.210(3) 0.4395(18) 0.3236(13) 0.045(3) Uani 0.3 1 d D . P A 2
N6A N 0.220(2) 0.3909(16) 0.1739(18) 0.045(3) Uani 0.3 1 d D . P A 2
N5A N 0.214(3) 0.5508(19) 0.1310(16) 0.046(3) Uani 0.3 1 d D . P A 2
N4A N 0.209(3) 0.6014(16) 0.2826(18) 0.051(3) Uani 0.3 1 d D . P A 2
C47 C -0.0696(9) 0.5990(8) 0.4491(10) 0.102(3) Uani 0.612(6) 1 d D U P B 1
F1 F -0.0962(9) 0.5312(8) 0.4714(7) 0.109(2) Uani 0.612(6) 1 d D U P B 1
F3 F 0.0091(9) 0.5954(10) 0.4581(9) 0.109(2) Uani 0.612(6) 1 d D U P B 1
F2 F -0.0924(8) 0.6520(8) 0.4941(6) 0.109(2) Uani 0.612(6) 1 d D U P B 1
S1 S -0.1122(6) 0.6116(5) 0.3571(5) 0.116(2) Uani 0.612(6) 1 d D U P B 1
O9 O -0.1956(8) 0.5952(9) 0.3666(8) 0.116(2) Uani 0.612(6) 1 d D U P B 1
O10 O -0.0698(10) 0.5537(9) 0.3204(7) 0.116(2) Uani 0.612(6) 1 d D U P B 1
O8A O -0.0931(10) 0.6900(7) 0.3400(8) 0.116(2) Uani 0.612(6) 1 d D U P B 1
C47A C -0.0489(12) 0.5781(10) 0.4315(9) 0.102(3) Uani 0.388(6) 1 d D U P B 2
F1A F -0.0344(13) 0.5079(10) 0.4062(11) 0.109(2) Uani 0.388(6) 1 d D U P B 2
F3A F 0.0195(13) 0.6162(15) 0.4494(13) 0.109(2) Uani 0.388(6) 1 d D U P B 2
F2A F -0.0952(13) 0.5762(14) 0.4854(10) 0.109(2) Uani 0.388(6) 1 d D U P B 2
S1A S -0.0884(9) 0.6384(8) 0.3617(8) 0.116(2) Uani 0.388(6) 1 d D U P B 2
O8 O -0.0849(15) 0.7166(10) 0.3908(11) 0.116(2) Uani 0.388(6) 1 d D U P B 2
O9A O -0.1736(11) 0.6320(15) 0.3467(12) 0.116(2) Uani 0.388(6) 1 d D U P B 2
O10A O -0.0454(14) 0.6282(14) 0.3003(9) 0.116(2) Uani 0.388(6) 1 d D U P B 2
O12 O 0.5254(5) 0.3566(5) 0.3031(4) 0.066(3) Uani 0.866(16) 1 d . U P C 2
O14 O 0.7253(16) 0.3935(8) 0.2228(6) 0.094(7) Uani 0.82(6) 1 d . U P D 1
O11 O 0.5230(11) 0.6404(11) 0.2017(7) 0.075(7) Uani 0.59(3) 1 d . U P E 2
O11A O 0.5710(12) 0.5988(10) 0.2228(9) 0.051(7) Uani 0.41(3) 1 d . U P E 1
O13 O 0.6798(11) 0.5260(10) 0.2885(10) 0.136(8) Uani 0.72(3) 1 d . . P F 1
O13A O 0.694(2) 0.5989(18) 0.3114(17) 0.101(15) Uani 0.28(3) 1 d . . P F 2
O12A O 0.519(3) 0.267(3) 0.296(2) 0.066(17) Uani 0.134(16) 1 d . U P C 1
O17 O -0.0269(8) 0.4899(8) 0.2043(9) 0.167(6) Uani 1 1 d . . . . .
O19 O 0.0105(12) 0.7630(13) 0.2275(11) 0.149(8) Uani 0.683(19) 1 d . U P G 1
O16 O -0.122(4) 0.417(3) 0.085(3) 0.17(3) Uani 0.26(3) 1 d . U P H 1
O20 O 0.108(2) 0.847(2) 0.296(2) 0.229(18) Uani 0.61(4) 1 d . U P I 1
O15 O -0.0375(13) 0.3037(16) 0.0303(15) 0.207(11) Uani 0.683(19) 1 d . U P G 1
O20A O -0.1148(19) 0.426(2) 0.2269(18) 0.136(17) Uani 0.39(4) 1 d . U P I 2
O18A O -0.0367(13) 0.660(2) 0.0825(16) 0.127(14) Uani 0.40(3) 1 d . U P J 1
O18 O -0.012(2) 0.743(2) 0.1023(19) 0.239(18) Uani 0.60(3) 1 d . U P J 2
O19A O -0.057(4) 0.330(4) 0.261(3) 0.18(2) Uani 0.317(19) 1 d . U P G 2
O14A O 0.225(7) 0.879(4) 0.288(4) 0.11(3) Uani 0.18(6) 1 d . U P D 2
O15A O 0.0340(18) 0.7530(19) 0.3553(18) 0.113(13) Uani 0.317(19) 1 d . U P G 2
O16A O -0.0451(16) 0.4705(19) 0.0639(16) 0.246(16) Uani 0.74(3) 1 d . U P H 2

loop_
_atom_site_aniso_label
_atom_site_aniso_U_11
_atom_site_aniso_U_22
_atom_site_aniso_U_33
_atom_site_aniso_U_23
_atom_site_aniso_U_13
_atom_site_aniso_U_12
Gd1 0.0511(2) 0.0272(2) 0.0256(2) -0.00131(14) 0.00659(15) 0.00104(17)
O1 0.055(3) 0.036(3) 0.036(3) 0.003(2) 0.005(2) 0.001(2)
O7 0.070(4) 0.046(3) 0.036(3) -0.012(3) 0.010(3) -0.010(3)
O3 0.082(4) 0.037(3) 0.033(3) 0.002(2) 0.003(3) -0.002(3)
O2 0.089(5) 0.040(3) 0.037(3) 0.006(2) 0.011(3) 0.019(3)
N2 0.058(4) 0.029(3) 0.023(3) 0.002(2) 0.001(3) -0.004(3)
N1 0.069(5) 0.031(3) 0.026(3) 0.002(3) 0.012(3) 0.008(3)
O4 0.141(7) 0.034(3) 0.034(3) -0.002(3) -0.006(4) -0.014(4)
C4 0.075(6) 0.023(4) 0.030(4) -0.001(3) 0.015(4) 0.008(4)
O5 0.098(6) 0.082(5) 0.052(4) 0.000(4) -0.007(4) -0.038(4)
C25 0.062(5) 0.028(4) 0.026(4) 0.003(3) 0.006(3) -0.010(4)
C26 0.063(5) 0.024(4) 0.026(4) -0.001(3) 0.004(3) -0.005(3)
C19 0.064(5) 0.027(4) 0.024(4) 0.003(3) -0.001(3) -0.004(4)
C7 0.069(5) 0.021(3) 0.031(4) -0.003(3) 0.008(4) 0.000(3)
C11 0.067(6) 0.028(4) 0.030(4) 0.002(3) 0.006(4) 0.002(4)
C28 0.064(5) 0.030(4) 0.030(4) 0.005(3) 0.009(4) -0.007(4)
C21 0.059(5) 0.024(3) 0.026(4) 0.001(3) 0.004(3) -0.009(3)
C16 0.074(6) 0.027(4) 0.033(4) 0.003(3) 0.002(4) 0.008(4)
C9 0.063(5) 0.025(4) 0.035(4) -0.001(3) 0.015(4) 0.005(3)
C33 0.074(6) 0.040(4) 0.032(4) 0.006(3) 0.006(4) 0.001(4)
N3 0.063(5) 0.045(9) 0.029(5) 0.006(5) 0.006(5) 0.004(8)
C24 0.054(5) 0.031(4) 0.028(4) 0.001(3) 0.005(3) -0.002(3)
C8 0.086(6) 0.030(4) 0.018(4) 0.000(3) 0.011(4) 0.003(4)
C6 0.069(5) 0.020(3) 0.031(4) -0.002(3) 0.008(4) 0.006(3)
O6 0.082(5) 0.103(6) 0.059(5) 0.008(4) 0.016(4) 0.036(5)
C22 0.062(5) 0.030(4) 0.024(4) -0.001(3) 0.003(3) -0.012(3)
C3 0.084(7) 0.034(4) 0.027(4) 0.001(3) 0.018(4) 0.005(4)
C18 0.059(5) 0.031(4) 0.028(4) -0.001(3) 0.003(3) -0.004(3)
C23 0.062(5) 0.024(4) 0.029(4) 0.000(3) 0.009(3) -0.008(3)
C20 0.076(6) 0.027(4) 0.025(4) -0.001(3) 0.002(4) -0.009(4)
C1 0.062(5) 0.036(4) 0.027(4) 0.001(3) 0.014(4) 0.005(4)
N4 0.066(6) 0.039(5) 0.046(10) -0.002(6) 0.006(8) 0.018(5)
C36 0.062(5) 0.036(4) 0.034(4) 0.003(3) 0.018(4) -0.001(4)
C2 0.061(5) 0.036(4) 0.035(4) 0.006(3) 0.015(4) 0.002(4)
C12 0.074(6) 0.036(4) 0.038(5) 0.002(4) 0.010(4) 0.000(4)
C15 0.083(7) 0.043(5) 0.028(4) -0.001(4) -0.003(4) 0.006(4)
C35 0.053(5) 0.030(4) 0.055(5) -0.006(4) 0.009(4) -0.006(3)
C5 0.084(6) 0.024(4) 0.027(4) -0.001(3) 0.006(4) 0.008(4)
C32 0.064(6) 0.058(6) 0.044(5) 0.010(4) 0.006(4) 0.008(5)
N5 0.062(5) 0.049(9) 0.028(6) 0.001(6) 0.006(5) 0.004(8)
N6 0.049(6) 0.038(5) 0.047(10) -0.007(5) 0.009(7) 0.001(5)
C30 0.072(6) 0.050(5) 0.036(5) 0.000(4) 0.019(4) 0.004(4)
C29 0.063(5) 0.040(4) 0.032(4) 0.001(3) 0.009(4) -0.001(4)
C27 0.068(6) 0.058(5) 0.035(5) 0.009(4) 0.008(4) 0.011(5)
C38 0.093(7) 0.038(5) 0.028(4) 0.006(3) -0.011(4) 0.001(5)
C37 0.107(8) 0.032(4) 0.042(5) -0.005(4) -0.003(5) 0.009(5)
C31 0.070(6) 0.063(6) 0.048(6) 0.019(5) 0.018(5) 0.015(5)
C14 0.093(8) 0.042(5) 0.045(5) 0.006(4) -0.013(5) -0.010(5)
C10 0.064(6) 0.054(5) 0.034(4) 0.009(4) 0.010(4) -0.006(4)
C13 0.067(6) 0.055(5) 0.044(5) 0.012(4) 0.009(4) -0.006(5)
C17 0.126(11) 0.074(8) 0.071(8) -0.013(6) -0.025(7) -0.028(7)
C34 0.125(11) 0.126(12) 0.071(8) 0.013(8) 0.035(8) 0.061(10)
C43 0.054(8) 0.047(8) 0.032(7) 0.000(6) -0.004(6) 0.005(7)
C45 0.061(8) 0.043(7) 0.031(7) -0.003(6) 0.013(7) -0.008(6)
C46 0.049(7) 0.063(8) 0.035(6) 0.008(6) 0.015(6) -0.006(6)
C40 0.073(10) 0.039(7) 0.057(9) 0.004(6) 0.014(7) 0.024(6)
C39 0.081(10) 0.057(10) 0.035(8) 0.009(7) 0.018(7) 0.025(9)
C41 0.088(11) 0.055(8) 0.031(8) 0.012(7) 0.012(8) 0.024(7)
C44 0.052(8) 0.046(7) 0.052(8) -0.009(6) 0.003(6) 0.003(6)
C42 0.069(9) 0.058(9) 0.038(7) 0.008(6) 0.006(6) 0.023(7)
C39A 0.059(7) 0.036(6) 0.019(5) 0.002(4) 0.010(5) 0.008(5)
C43A 0.059(7) 0.036(6) 0.019(5) 0.002(4) 0.010(5) 0.008(5)
C41A 0.059(7) 0.036(6) 0.019(5) 0.002(4) 0.010(5) 0.008(5)
C45A 0.059(7) 0.036(6) 0.019(5) 0.002(4) 0.010(5) 0.008(5)
C44A 0.059(7) 0.036(6) 0.019(5) 0.002(4) 0.010(5) 0.008(5)
C40A 0.059(7) 0.036(6) 0.019(5) 0.002(4) 0.010(5) 0.008(5)
C46A 0.059(7) 0.036(6) 0.019(5) 0.002(4) 0.010(5) 0.008(5)
C42A 0.059(7) 0.036(6) 0.019(5) 0.002(4) 0.010(5) 0.008(5)
N3A 0.063(5) 0.045(9) 0.029(5) 0.006(5) 0.006(5) 0.004(8)
N6A 0.049(6) 0.038(5) 0.047(10) -0.007(5) 0.009(7) 0.001(5)
N5A 0.062(5) 0.049(9) 0.028(6) 0.001(6) 0.006(5) 0.004(8)
N4A 0.066(6) 0.039(5) 0.046(10) -0.002(6) 0.006(8) 0.018(5)
C47 0.110(5) 0.108(5) 0.090(5) 0.013(4) 0.016(5) 0.015(5)
F1 0.121(4) 0.122(5) 0.086(4) 0.008(4) 0.018(3) 0.010(4)
F3 0.121(4) 0.122(5) 0.086(4) 0.008(4) 0.018(3) 0.010(4)
F2 0.121(4) 0.122(5) 0.086(4) 0.008(4) 0.018(3) 0.010(4)
S1 0.148(4) 0.127(4) 0.072(2) 0.017(3) 0.013(3) 0.060(3)
O9 0.148(4) 0.127(4) 0.072(2) 0.017(3) 0.013(3) 0.060(3)
O10 0.148(4) 0.127(4) 0.072(2) 0.017(3) 0.013(3) 0.060(3)
O8A 0.148(4) 0.127(4) 0.072(2) 0.017(3) 0.013(3) 0.060(3)
C47A 0.110(5) 0.108(5) 0.090(5) 0.013(4) 0.016(5) 0.015(5)
F1A 0.121(4) 0.122(5) 0.086(4) 0.008(4) 0.018(3) 0.010(4)
F3A 0.121(4) 0.122(5) 0.086(4) 0.008(4) 0.018(3) 0.010(4)
F2A 0.121(4) 0.122(5) 0.086(4) 0.008(4) 0.018(3) 0.010(4)
S1A 0.148(4) 0.127(4) 0.072(2) 0.017(3) 0.013(3) 0.060(3)
O8 0.148(4) 0.127(4) 0.072(2) 0.017(3) 0.013(3) 0.060(3)
O9A 0.148(4) 0.127(4) 0.072(2) 0.017(3) 0.013(3) 0.060(3)
O10A 0.148(4) 0.127(4) 0.072(2) 0.017(3) 0.013(3) 0.060(3)
O12 0.086(6) 0.088(6) 0.025(4) 0.000(3) 0.005(3) 0.010(4)
O14 0.126(15) 0.082(8) 0.074(7) -0.007(5) -0.002(7) -0.022(8)
O11 0.094(12) 0.092(11) 0.042(7) -0.010(7) 0.024(7) -0.037(9)
O11A 0.066(12) 0.045(10) 0.044(9) -0.006(7) 0.027(8) -0.005(8)
O13 0.164(16) 0.109(14) 0.144(14) 0.013(11) 0.064(12) -0.020(10)
O13A 0.17(4) 0.06(2) 0.08(2) 0.005(15) 0.03(2) 0.027(19)
O12A 0.07(2) 0.09(3) 0.04(2) 0.015(16) 0.024(15) 0.021(17)
O17 0.116(9) 0.201(15) 0.182(14) -0.020(10) 0.009(9) 0.048(9)
O19 0.140(13) 0.161(14) 0.156(13) 0.045(11) 0.062(11) 0.063(11)
O16 0.18(4) 0.17(3) 0.17(3) 0.030(19) 0.003(19) -0.012(19)
O20 0.22(2) 0.22(3) 0.25(2) 0.006(17) 0.021(17) 0.029(16)
O15 0.143(14) 0.250(19) 0.232(19) 0.035(15) 0.038(13) 0.012(14)
O20A 0.14(2) 0.13(2) 0.14(2) 0.031(15) 0.014(14) -0.008(14)
O18A 0.068(14) 0.17(2) 0.15(2) 0.022(15) 0.013(12) 0.010(12)
O18 0.27(2) 0.23(2) 0.22(2) 0.016(17) 0.001(16) 0.043(17)
O19A 0.19(3) 0.19(3) 0.16(3) 0.012(18) 0.036(18) -0.016(19)
O14A 0.11(3) 0.10(3) 0.11(3) 0.010(18) -0.009(19) 0.003(19)
O15A 0.107(18) 0.113(18) 0.116(19) 0.009(14) 0.002(14) 0.048(14)
O16A 0.168(19) 0.32(2) 0.25(2) 0.037(16) -0.030(14) 0.025(16)

loop_
_atom_type_symbol
_atom_type_description
_atom_type_scat_dispersion_real
_atom_type_scat_dispersion_imag
_atom_type_scat_source
C C 0.0033 0.0016 'International Tables Vol C Tables 4.2.6.8 and 6.1.1.4'
H H 0.0000 0.0000 'International Tables Vol C Tables 4.2.6.8 and 6.1.1.4'
F F 0.0171 0.0103 'International Tables Vol C Tables 4.2.6.8 and 6.1.1.4'
Gd Gd -0.1653 3.9035 'International Tables Vol C Tables 4.2.6.8 and 6.1.1.4'
N N 0.0061 0.0033 'International Tables Vol C Tables 4.2.6.8 and 6.1.1.4'
O O 0.0106 0.0060 'International Tables Vol C Tables 4.2.6.8 and 6.1.1.4'
S S 0.1246 0.1234 'International Tables Vol C Tables 4.2.6.8 and 6.1.1.4'

loop_
_exptl_crystal_face_index_h
_exptl_crystal_face_index_k
_exptl_crystal_face_index_l
_exptl_crystal_face_perp_dist
0 1 0 0.0623
0 -1 0 0.0908
0 0 1 0.0502
0 0 -1 0.0409
1 0 0 0.0058
-1 0 0 0.0110

loop_
_geom_angle_atom_site_label_1
_geom_angle_atom_site_label_2
_geom_angle_atom_site_label_3
_geom_angle
_geom_angle_site_symmetry_1
_geom_angle_site_symmetry_3
_geom_angle_publ_flag
O1 Gd1 O7 70.76(19) . . ?
O1 Gd1 O3 142.9(2) . . ?
O1 Gd1 N1 82.00(18) . . ?
O1 Gd1 N3 83.8(2) . . ?
O1 Gd1 N4 148.9(3) . . ?
O1 Gd1 N5 120.2(3) . . ?
O1 Gd1 N6 62.5(3) . . ?
O1 Gd1 N3A 73.8(7) . . ?
O1 Gd1 N6A 68.2(5) . . ?
O1 Gd1 N5A 132.5(7) . . ?
O1 Gd1 N4A 138.5(6) . . ?
O7 Gd1 N1 73.1(2) . . ?
O7 Gd1 N3 129.7(3) . . ?
O7 Gd1 N4 130.3(3) . . ?
O7 Gd1 N5 129.0(3) . . ?
O7 Gd1 N6 128.4(2) . . ?
O7 Gd1 N3A 129.3(5) . . ?
O7 Gd1 N6A 126.5(5) . . ?
O7 Gd1 N5A 128.8(6) . . ?
O7 Gd1 N4A 128.8(6) . . ?
O3 Gd1 O7 72.1(2) . . ?
O3 Gd1 N1 86.15(19) . . ?
O3 Gd1 N3 120.1(3) . . ?
O3 Gd1 N4 62.7(3) . . ?
O3 Gd1 N5 84.8(3) . . ?
O3 Gd1 N6 150.3(3) . . ?
O3 Gd1 N3A 132.3(7) . . ?
O3 Gd1 N6A 140.0(6) . . ?
O3 Gd1 N5A 74.5(7) . . ?
O3 Gd1 N4A 68.5(5) . . ?
N3 Gd1 N1 60.6(3) . . ?
N3 Gd1 N4 65.2(3) . . ?
N3 Gd1 N6 66.6(3) . . ?
N4 Gd1 N1 83.7(3) . . ?
N4 Gd1 N6 101.4(3) . . ?
N5 Gd1 N1 151.3(3) . . ?
N5 Gd1 N3 101.3(3) . . ?
N5 Gd1 N4 67.9(3) . . ?
N5 Gd1 N6 65.6(3) . . ?
N6 Gd1 N1 118.4(3) . . ?
N3A Gd1 N1 67.1(5) . . ?
N6A Gd1 N1 131.0(7) . . ?
N6A Gd1 N3A 67.7(8) . . ?
N6A Gd1 N4A 104.7(7) . . ?
N5A Gd1 N1 141.1(6) . . ?
N5A Gd1 N3A 101.9(8) . . ?
N5A Gd1 N6A 66.8(9) . . ?
N5A Gd1 N4A 68.8(9) . . ?
N4A Gd1 N1 72.8(7) . . ?
N4A Gd1 N3A 66.2(8) . . ?
C36 O1 Gd1 124.9(5) . . ?
Gd1 O7 H7A 127.4 . . ?
Gd1 O7 H7B 127.7 . . ?
H7A O7 H7B 104.7 . . ?
C38 O3 Gd1 125.3(6) . . ?
C26 N2 Gd1 131.2(5) . . ?
C18 N2 Gd1 112.0(5) . . ?
C18 N2 C26 116.8(6) . . ?
C9 N1 Gd1 130.8(5) . . ?
C1 N1 Gd1 113.2(5) . . ?
C1 N1 C9 116.0(7) . . ?
C9 C4 C3 117.6(8) . . ?
C5 C4 C9 121.1(7) . . ?
C5 C4 C3 121.4(7) . . ?
C14 O5 C17 115.0(9) . . ?
C26 C25 H25 119.3 . . ?
C24 C25 H25 119.3 . . ?
C24 C25 C26 121.4(7) . . ?
N2 C26 C25 120.4(6) . . ?
N2 C26 C21 122.1(7) . . ?
C25 C26 C21 117.5(7) . . ?
C18 C19 H19 120.1 . . ?
C20 C19 H19 120.1 . . ?
C20 C19 C18 119.7(7) . . ?
C8 C7 H7 119.3 . . ?
C8 C7 C6 121.5(7) . . ?
C6 C7 H7 119.3 . . ?
C16 C11 C6 121.3(8) . . ?
C12 C11 C16 116.7(8) . . ?
C12 C11 C6 122.0(7) . . ?
C33 C28 C23 121.5(7) . . ?
C33 C28 C29 117.2(8) . . ?
C29 C28 C23 121.3(8) . . ?
C22 C21 C26 119.6(7) . . ?
C20 C21 C26 118.4(7) . . ?
C20 C21 C22 121.9(7) . . ?
C11 C16 H16 119.0 . . ?
C15 C16 C11 122.1(9) . . ?
C15 C16 H16 119.0 . . ?
N1 C9 C4 122.8(7) . . ?
N1 C9 C8 120.4(7) . . ?
C4 C9 C8 116.8(7) . . ?
C28 C33 H33 119.1 . . ?
C32 C33 C28 121.9(8) . . ?
C32 C33 H33 119.1 . . ?
C10 N3 Gd1 105.2(8) . . ?
C46 N3 Gd1 112.6(7) . . ?
C46 N3 C10 106.8(10) . . ?
C39 N3 Gd1 113.3(9) . . ?
C39 N3 C10 110.7(9) . . ?
C39 N3 C46 107.9(13) . . ?
C25 C24 H24 119.2 . . ?
C25 C24 C23 121.5(7) . . ?
C23 C24 H24 119.2 . . ?
C7 C8 C9 121.6(7) . . ?
C7 C8 H8 119.2 . . ?
C9 C8 H8 119.2 . . ?
C7 C6 C11 120.7(7) . . ?
C5 C6 C7 117.3(8) . . ?
C5 C6 C11 122.0(7) . . ?
C31 O6 C34 117.5(9) . . ?
C21 C22 H22 118.9 . . ?
C23 C22 C21 122.1(7) . . ?
C23 C22 H22 118.9 . . ?
C4 C3 H3 120.5 . . ?
C2 C3 C4 119.0(7) . . ?
C2 C3 H3 120.5 . . ?
N2 C18 C19 123.8(7) . . ?
N2 C18 C27 117.9(7) . . ?
C19 C18 C27 118.3(7) . . ?
C24 C23 C28 120.2(7) . . ?
C22 C23 C28 122.0(7) . . ?
C22 C23 C24 117.8(7) . . ?
C19 C20 C21 119.2(7) . . ?
C19 C20 H20 120.4 . . ?
C21 C20 H20 120.4 . . ?
N1 C1 C2 124.1(8) . . ?
N1 C1 C10 117.5(7) . . ?
C2 C1 C10 118.4(7) . . ?
C37 N4 Gd1 104.1(9) . . ?
C37 N4 C41 110.1(10) . . ?
C40 N4 Gd1 116.0(8) . . ?
C40 N4 C37 108.5(11) . . ?
C40 N4 C41 109.8(13) . . ?
C41 N4 Gd1 108.1(9) . . ?
O1 C36 C35 115.8(7) . . ?
O2 C36 O1 124.6(8) . . ?
O2 C36 C35 119.4(7) . . ?
C3 C2 C1 120.3(8) . . ?
C3 C2 H2 119.9 . . ?
C1 C2 H2 119.9 . . ?
C11 C12 H12 119.1 . . ?
C13 C12 C11 121.7(8) . . ?
C13 C12 H12 119.1 . . ?
C16 C15 H15 119.9 . . ?
C14 C15 C16 120.3(8) . . ?
C14 C15 H15 119.9 . . ?
C36 C35 H35A 110.0 . . ?
C36 C35 H35B 110.0 . . ?
C36 C35 H35C 107.6 . . ?
C36 C35 H35D 107.6 . . ?
C36 C35 N6 108.4(8) . . ?
H35A C35 H35B 108.4 . . ?
H35C C35 H35D 107.1 . . ?
N6 C35 H35A 110.0 . . ?
N6 C35 H35B 110.0 . . ?
N6A C35 C36 118.7(18) . . ?
N6A C35 H35C 107.6 . . ?
N6A C35 H35D 107.6 . . ?
C4 C5 H5 119.1 . . ?
C6 C5 C4 121.7(7) . . ?
C6 C5 H5 119.1 . . ?
C33 C32 H32 119.8 . . ?
C33 C32 C31 120.3(9) . . ?
C31 C32 H32 119.8 . . ?
C27 N5 Gd1 106.1(9) . . ?
C27 N5 C43 112.1(9) . . ?
C43 N5 Gd1 112.9(9) . . ?
C42 N5 Gd1 111.2(8) . . ?
C42 N5 C27 107.7(10) . . ?
C42 N5 C43 106.9(13) . . ?
C35 N6 Gd1 102.6(8) . . ?
C45 N6 Gd1 110.2(9) . . ?
C45 N6 C35 110.9(9) . . ?
C44 N6 Gd1 115.0(8) . . ?
C44 N6 C35 108.8(10) . . ?
C44 N6 C45 109.2(12) . . ?
C29 C30 H30 119.7 . . ?
C31 C30 H30 119.7 . . ?
C31 C30 C29 120.6(8) . . ?
C28 C29 H29 119.6 . . ?
C30 C29 C28 120.9(8) . . ?
C30 C29 H29 119.6 . . ?
C18 C27 N5 107.8(8) . . ?
C18 C27 H27A 110.2 . . ?
C18 C27 H27B 110.2 . . ?
C18 C27 H27C 106.4 . . ?
C18 C27 H27D 106.4 . . ?
C18 C27 N5A 123.9(18) . . ?
N5 C27 H27A 110.2 . . ?
N5 C27 H27B 110.2 . . ?
H27A C27 H27B 108.5 . . ?
H27C C27 H27D 106.4 . . ?
N5A C27 H27C 106.4 . . ?
N5A C27 H27D 106.4 . . ?
O3 C38 C37 115.9(8) . . ?
O4 C38 O3 124.8(10) . . ?
O4 C38 C37 119.2(8) . . ?
N4 C37 C38 108.1(9) . . ?
N4 C37 H37A 110.1 . . ?
N4 C37 H37B 110.1 . . ?
C38 C37 H37A 110.1 . . ?
C38 C37 H37B 110.1 . . ?
C38 C37 H37C 107.3 . . ?
C38 C37 H37D 107.3 . . ?
H37A C37 H37B 108.4 . . ?
H37C C37 H37D 106.9 . . ?
N4A C37 C38 119.9(19) . . ?
N4A C37 H37C 107.3 . . ?
N4A C37 H37D 107.3 . . ?
O6 C31 C32 115.8(9) . . ?
O6 C31 C30 125.1(9) . . ?
C30 C31 C32 119.1(9) . . ?
O5 C14 C13 114.2(10) . . ?
C15 C14 O5 125.6(9) . . ?
C15 C14 C13 120.2(9) . . ?
N3 C10 H10A 110.0 . . ?
N3 C10 H10B 110.0 . . ?
C1 C10 N3 108.6(8) . . ?
C1 C10 H10A 110.0 . . ?
C1 C10 H10B 110.0 . . ?
C1 C10 H10C 106.0 . . ?
C1 C10 H10D 106.0 . . ?
C1 C10 N3A 125.4(17) . . ?
H10A C10 H10B 108.3 . . ?
H10C C10 H10D 106.3 . . ?
N3A C10 H10C 106.0 . . ?
N3A C10 H10D 106.0 . . ?
C12 C13 C14 119.0(9) . . ?
C12 C13 H13 120.5 . . ?
C14 C13 H13 120.5 . . ?
O5 C17 H17A 109.5 . . ?
O5 C17 H17B 109.5 . . ?
O5 C17 H17C 109.5 . . ?
H17A C17 H17B 109.5 . . ?
H17A C17 H17C 109.5 . . ?
H17B C17 H17C 109.5 . . ?
O6 C34 H34A 109.5 . . ?
O6 C34 H34B 109.5 . . ?
O6 C34 H34C 109.5 . . ?
H34A C34 H34B 109.5 . . ?
H34A C34 H34C 109.5 . . ?
H34B C34 H34C 109.5 . . ?
N5 C43 H43A 109.1 . . ?
N5 C43 H43B 109.1 . . ?
H43A C43 H43B 107.8 . . ?
C44 C43 N5 112.6(10) . . ?
C44 C43 H43A 109.1 . . ?
C44 C43 H43B 109.1 . . ?
N6 C45 H45A 109.2 . . ?
N6 C45 H45B 109.2 . . ?
H45A C45 H45B 107.9 . . ?
C46 C45 N6 112.0(11) . . ?
C46 C45 H45A 109.2 . . ?
C46 C45 H45B 109.2 . . ?
N3 C46 H46A 109.4 . . ?
N3 C46 H46B 109.4 . . ?
C45 C46 N3 111.2(11) . . ?
C45 C46 H46A 109.4 . . ?
C45 C46 H46B 109.4 . . ?
H46A C46 H46B 108.0 . . ?
N4 C40 H40A 109.3 . . ?
N4 C40 H40B 109.3 . . ?
N4 C40 C39 111.8(12) . . ?
H40A C40 H40B 107.9 . . ?
C39 C40 H40A 109.3 . . ?
C39 C40 H40B 109.3 . . ?
N3 C39 C40 111.4(11) . . ?
N3 C39 H39A 109.3 . . ?
N3 C39 H39B 109.3 . . ?
C40 C39 H39A 109.3 . . ?
C40 C39 H39B 109.3 . . ?
H39A C39 H39B 108.0 . . ?
N4 C41 H41A 109.1 . . ?
N4 C41 H41B 109.1 . . ?
H41A C41 H41B 107.9 . . ?
C42 C41 N4 112.4(11) . . ?
C42 C41 H41A 109.1 . . ?
C42 C41 H41B 109.1 . . ?
N6 C44 C43 112.2(11) . . ?
N6 C44 H44A 109.2 . . ?
N6 C44 H44B 109.2 . . ?
C43 C44 H44A 109.2 . . ?
C43 C44 H44B 109.2 . . ?
H44A C44 H44B 107.9 . . ?
N5 C42 H42A 109.5 . . ?
N5 C42 H42B 109.5 . . ?
C41 C42 N5 110.9(13) . . ?
C41 C42 H42A 109.5 . . ?
C41 C42 H42B 109.5 . . ?
H42A C42 H42B 108.0 . . ?
H39C C39A H39D 107.9 . . ?
C40A C39A H39C 109.1 . . ?
C40A C39A H39D 109.1 . . ?
N3A C39A H39C 109.1 . . ?
N3A C39A H39D 109.1 . . ?
N3A C39A C40A 112(3) . . ?
H43C C43A H43D 108.0 . . ?
C44A C43A H43C 109.4 . . ?
C44A C43A H43D 109.4 . . ?
N5A C43A H43C 109.4 . . ?
N5A C43A H43D 109.4 . . ?
N5A C43A C44A 111(3) . . ?
H41C C41A H41D 107.5 . . ?
C42A C41A H41C 108.5 . . ?
C42A C41A H41D 108.5 . . ?
N4A C41A H41C 108.5 . . ?
N4A C41A H41D 108.5 . . ?
N4A C41A C42A 115(3) . . ?
H45C C45A H45D 107.8 . . ?
C46A C45A H45C 109.0 . . ?
C46A C45A H45D 109.0 . . ?
N6A C45A H45C 109.0 . . ?
N6A C45A H45D 109.0 . . ?
N6A C45A C46A 113(3) . . ?
C43A C44A H44C 109.7 . . ?
C43A C44A H44D 109.7 . . ?
H44C C44A H44D 108.2 . . ?
N6A C44A C43A 110(2) . . ?
N6A C44A H44C 109.7 . . ?
N6A C44A H44D 109.7 . . ?
C39A C40A H40C 109.3 . . ?
C39A C40A H40D 109.3 . . ?
H40C C40A H40D 108.0 . . ?
N4A C40A C39A 112(2) . . ?
N4A C40A H40C 109.3 . . ?
N4A C40A H40D 109.3 . . ?
C45A C46A H46C 109.8 . . ?
C45A C46A H46D 109.8 . . ?
H46C C46A H46D 108.3 . . ?
N3A C46A C45A 109(2) . . ?
N3A C46A H46C 109.8 . . ?
N3A C46A H46D 109.8 . . ?
C41A C42A H42C 110.5 . . ?
C41A C42A H42D 110.5 . . ?
C41A C42A N5A 106(2) . . ?
H42C C42A H42D 108.6 . . ?
N5A C42A H42C 110.5 . . ?
N5A C42A H42D 110.5 . . ?
C10 N3A Gd1 106(2) . . ?
C39A N3A Gd1 114(2) . . ?
C39A N3A C10 103(2) . . ?
C46A N3A Gd1 110(2) . . ?
C46A N3A C10 111(2) . . ?
C46A N3A C39A 111(3) . . ?
C35 N6A Gd1 107(2) . . ?
C35 N6A C44A 114(2) . . ?
C45A N6A Gd1 110(2) . . ?
C45A N6A C35 104(2) . . ?
C45A N6A C44A 109(3) . . ?
C44A N6A Gd1 112(2) . . ?
C27 N5A Gd1 109(2) . . ?
C27 N5A C42A 109(2) . . ?
C43A N5A Gd1 116(2) . . ?
C43A N5A C27 99(2) . . ?
C43A N5A C42A 110(3) . . ?
C42A N5A Gd1 113(2) . . ?
C37 N4A Gd1 105(2) . . ?
C37 N4A C41A 103(2) . . ?
C41A N4A Gd1 109(2) . . ?
C40A N4A Gd1 113(2) . . ?
C40A N4A C37 117(3) . . ?
C40A N4A C41A 108(3) . . ?
F1 C47 S1 106.4(11) . . ?
F3 C47 F1 106.0(14) . . ?
F3 C47 S1 116.4(13) . . ?
F2 C47 F1 106.8(14) . . ?
F2 C47 F3 106.7(15) . . ?
F2 C47 S1 113.9(12) . . ?
O9 S1 C47 100.2(8) . . ?
O10 S1 C47 101.2(8) . . ?
O10 S1 O9 116.3(11) . . ?
O10 S1 O8A 115.1(10) . . ?
O8A S1 C47 104.1(9) . . ?
O8A S1 O9 116.4(10) . . ?
F1A C47A F3A 110.9(18) . . ?
F1A C47A S1A 110.3(14) . . ?
F3A C47A S1A 99.4(14) . . ?
F2A C47A F1A 112.5(16) . . ?
F2A C47A F3A 111.4(17) . . ?
F2A C47A S1A 111.6(15) . . ?
O8 S1A C47A 105.6(11) . . ?
O9A S1A C47A 114.4(12) . . ?
O9A S1A O8 98.9(14) . . ?
O10A S1A C47A 109.8(12) . . ?
O10A S1A O8 114.3(15) . . ?
O10A S1A O9A 113.3(15) . . ?

loop_
_geom_bond_atom_site_label_1
_geom_bond_atom_site_label_2
_geom_bond_distance
_geom_bond_site_symmetry_2
_geom_bond_publ_flag
Gd1 O1 2.338(5) . ?
Gd1 O7 2.369(6) . ?
Gd1 O3 2.351(6) . ?
Gd1 N1 2.853(6) . ?
Gd1 N3 2.679(16) . ?
Gd1 N4 2.686(16) . ?
Gd1 N5 2.661(16) . ?
Gd1 N6 2.699(15) . ?
Gd1 N3A 2.66(5) . ?
Gd1 N6A 2.62(4) . ?
Gd1 N5A 2.60(5) . ?
Gd1 N4A 2.65(5) . ?
O1 C36 1.297(9) . ?
O7 H7A 0.8702 . ?
O7 H7B 0.8698 . ?
O3 C38 1.285(10) . ?
O2 C36 1.219(10) . ?
N2 C26 1.382(10) . ?
N2 C18 1.334(10) . ?
N1 C9 1.383(11) . ?
N1 C1 1.335(10) . ?
O4 C38 1.237(11) . ?
C4 C9 1.410(11) . ?
C4 C3 1.418(11) . ?
C4 C5 1.393(12) . ?
O5 C14 1.374(12) . ?
O5 C17 1.447(13) . ?
C25 H25 0.9500 . ?
C25 C26 1.406(11) . ?
C25 C24 1.372(11) . ?
C26 C21 1.425(10) . ?
C19 H19 0.9500 . ?
C19 C18 1.418(10) . ?
C19 C20 1.351(12) . ?
C7 H7 0.9500 . ?
C7 C8 1.359(12) . ?
C7 C6 1.425(10) . ?
C11 C16 1.402(11) . ?
C11 C6 1.469(12) . ?
C11 C12 1.392(12) . ?
C28 C33 1.389(12) . ?
C28 C23 1.481(11) . ?
C28 C29 1.411(11) . ?
C21 C22 1.410(11) . ?
C21 C20 1.406(11) . ?
C16 H16 0.9500 . ?
C16 C15 1.373(13) . ?
C9 C8 1.418(11) . ?
C33 H33 0.9500 . ?
C33 C32 1.380(13) . ?
N3 C10 1.513(12) . ?
N3 C46 1.493(19) . ?
N3 C39 1.491(18) . ?
C24 H24 0.9500 . ?
C24 C23 1.416(10) . ?
C8 H8 0.9500 . ?
C6 C5 1.380(11) . ?
O6 C31 1.356(11) . ?
O6 C34 1.431(15) . ?
C22 H22 0.9500 . ?
C22 C23 1.371(11) . ?
C3 H3 0.9500 . ?
C3 C2 1.342(12) . ?
C18 C27 1.485(12) . ?
C20 H20 0.9500 . ?
C1 C2 1.392(11) . ?
C1 C10 1.491(12) . ?
N4 C37 1.475(13) . ?
N4 C40 1.47(2) . ?
N4 C41 1.499(17) . ?
C36 C35 1.498(12) . ?
C2 H2 0.9500 . ?
C12 H12 0.9500 . ?
C12 C13 1.389(13) . ?
C15 H15 0.9500 . ?
C15 C14 1.355(14) . ?
C35 H35A 0.9900 . ?
C35 H35B 0.9900 . ?
C35 H35C 0.9900 . ?
C35 H35D 0.9900 . ?
C35 N6 1.500(12) . ?
C35 N6A 1.490(18) . ?
C5 H5 0.9500 . ?
C32 H32 0.9500 . ?
C32 C31 1.389(13) . ?
N5 C27 1.507(12) . ?
N5 C43 1.507(18) . ?
N5 C42 1.496(19) . ?
N6 C45 1.495(16) . ?
N6 C44 1.469(19) . ?
C30 H30 0.9500 . ?
C30 C29 1.389(12) . ?
C30 C31 1.383(14) . ?
C29 H29 0.9500 . ?
C27 H27A 0.9900 . ?
C27 H27B 0.9900 . ?
C27 H27C 0.9900 . ?
C27 H27D 0.9900 . ?
C27 N5A 1.497(19) . ?
C38 C37 1.517(14) . ?
C37 H37A 0.9900 . ?
C37 H37B 0.9900 . ?
C37 H37C 0.9900 . ?
C37 H37D 0.9900 . ?
C37 N4A 1.48(2) . ?
C14 C13 1.403(13) . ?
C10 H10A 0.9900 . ?
C10 H10B 0.9900 . ?
C10 H10C 0.9900 . ?
C10 H10D 0.9900 . ?
C10 N3A 1.509(19) . ?
C13 H13 0.9500 . ?
C17 H17A 0.9800 . ?
C17 H17B 0.9800 . ?
C17 H17C 0.9800 . ?
C34 H34A 0.9800 . ?
C34 H34B 0.9800 . ?
C34 H34C 0.9800 . ?
C43 H43A 0.9900 . ?
C43 H43B 0.9900 . ?
C43 C44 1.489(18) . ?
C45 H45A 0.9900 . ?
C45 H45B 0.9900 . ?
C45 C46 1.490(18) . ?
C46 H46A 0.9900 . ?
C46 H46B 0.9900 . ?
C40 H40A 0.9900 . ?
C40 H40B 0.9900 . ?
C40 C39 1.517(18) . ?
C39 H39A 0.9900 . ?
C39 H39B 0.9900 . ?
C41 H41A 0.9900 . ?
C41 H41B 0.9900 . ?
C41 C42 1.49(2) . ?
C44 H44A 0.9900 . ?
C44 H44B 0.9900 . ?
C42 H42A 0.9900 . ?
C42 H42B 0.9900 . ?
C39A H39C 0.9900 . ?
C39A H39D 0.9900 . ?
C39A C40A 1.52(4) . ?
C39A N3A 1.47(4) . ?
C43A H43C 0.9900 . ?
C43A H43D 0.9900 . ?
C43A C44A 1.52(4) . ?
C43A N5A 1.46(5) . ?
C41A H41C 0.9900 . ?
C41A H41D 0.9900 . ?
C41A C42A 1.52(3) . ?
C41A N4A 1.50(4) . ?
C45A H45C 0.9900 . ?
C45A H45D 0.9900 . ?
C45A C46A 1.50(4) . ?
C45A N6A 1.47(4) . ?
C44A H44C 0.9900 . ?
C44A H44D 0.9900 . ?
C44A N6A 1.51(5) . ?
C40A H40C 0.9900 . ?
C40A H40D 0.9900 . ?
C40A N4A 1.47(5) . ?
C46A H46C 0.9900 . ?
C46A H46D 0.9900 . ?
C46A N3A 1.45(5) . ?
C42A H42C 0.9900 . ?
C42A H42D 0.9900 . ?
C42A N5A 1.54(5) . ?
C47 F1 1.331(12) . ?
C47 F3 1.324(12) . ?
C47 F2 1.319(12) . ?
C47 S1 1.82(2) . ?
S1 O9 1.457(11) . ?
S1 O10 1.432(11) . ?
S1 O8A 1.433(12) . ?
C47A F1A 1.330(13) . ?
C47A F3A 1.345(14) . ?
C47A F2A 1.319(13) . ?
C47A S1A 1.759(17) . ?
S1A O8 1.455(13) . ?
S1A O9A 1.445(13) . ?
S1A O10A 1.412(13) . ?

loop_
_geom_hbond_atom_site_label_D
_geom_hbond_atom_site_label_H
_geom_hbond_atom_site_label_A
_geom_hbond_distance_DH
_geom_hbond_distance_HA
_geom_hbond_distance_DA
_geom_hbond_angle_DHA
_geom_hbond_site_symmetry_A
_geom_hbond_publ_flag
O7 H7A O11 0.87 2.03 2.854(15) 158.4 . yes
O7 H7A O11A 0.87 1.86 2.694(16) 159.5 . yes
O7 H7B O12 0.87 2.14 2.938(10) 151.6 . yes
C29 H29 O12A 0.95 2.38 3.25(5) 151.3 4_565 yes
C34 H34C F1A 0.98 2.42 3.26(2) 142.9 4_665 yes

loop_
_geom_torsion_atom_site_label_1
_geom_torsion_atom_site_label_2
_geom_torsion_atom_site_label_3
_geom_torsion_atom_site_label_4
_geom_torsion
_geom_torsion_site_symmetry_1
_geom_torsion_site_symmetry_2
_geom_torsion_site_symmetry_3
_geom_torsion_site_symmetry_4
_geom_torsion_publ_flag
Gd1 O1 C36 O2 161.4(6) . . . . ?
Gd1 O1 C36 C35 -14.6(9) . . . . ?
Gd1 O3 C38 O4 165.9(6) . . . . ?
Gd1 O3 C38 C37 -10.7(10) . . . . ?
Gd1 N2 C26 C25 0.2(10) . . . . ?
Gd1 N2 C26 C21 -179.9(5) . . . . ?
Gd1 N2 C18 C19 -179.1(6) . . . . ?
Gd1 N2 C18 C27 3.8(9) . . . . ?
Gd1 N1 C9 C4 -175.4(5) . . . . ?
Gd1 N1 C9 C8 2.3(10) . . . . ?
Gd1 N1 C1 C2 -179.6(6) . . . . ?
Gd1 N1 C1 C10 3.0(9) . . . . ?
Gd1 N3 C10 C1 65.6(7) . . . . ?
Gd1 N3 C46 C45 41.7(12) . . . . ?
Gd1 N3 C39 C40 45.5(16) . . . . ?
Gd1 N4 C37 C38 48.5(8) . . . . ?
Gd1 N4 C40 C39 35.6(15) . . . . ?
Gd1 N4 C41 C42 48.8(14) . . . . ?
Gd1 N5 C27 C18 67.3(8) . . . . ?
Gd1 N5 C43 C44 44.6(14) . . . . ?
Gd1 N5 C42 C41 42.8(12) . . . . ?
Gd1 N6 C45 C46 47.3(13) . . . . ?
Gd1 N6 C44 C43 35.7(12) . . . . ?
O1 C36 C35 N6 -29.6(10) . . . . ?
O1 C36 C35 N6A -7.5(18) . . . . ?
O3 C38 C37 N4 -30.9(11) . . . . ?
O3 C38 C37 N4A -10(2) . . . . ?
O2 C36 C35 N6 154.2(8) . . . . ?
O2 C36 C35 N6A 176.3(16) . . . . ?
N2 C26 C21 C22 177.0(7) . . . . ?
N2 C26 C21 C20 -0.6(11) . . . . ?
N2 C18 C27 N5 -47.1(11) . . . . ?
N2 C18 C27 N5A -31(2) . . . . ?
N1 C9 C8 C7 -175.6(7) . . . . ?
N1 C1 C2 C3 -4.2(13) . . . . ?
N1 C1 C10 N3 -46.3(11) . . . . ?
N1 C1 C10 N3A -31(2) . . . . ?
O4 C38 C37 N4 152.2(9) . . . . ?
O4 C38 C37 N4A 173.0(18) . . . . ?
C4 C9 C8 C7 2.3(11) . . . . ?
C4 C3 C2 C1 1.1(12) . . . . ?
O5 C14 C13 C12 -178.2(8) . . . . ?
C25 C26 C21 C22 -3.1(10) . . . . ?
C25 C26 C21 C20 179.2(7) . . . . ?
C25 C24 C23 C28 177.3(7) . . . . ?
C25 C24 C23 C22 -0.9(11) . . . . ?
C26 N2 C18 C19 1.1(11) . . . . ?
C26 N2 C18 C27 -175.9(7) . . . . ?
C26 C25 C24 C23 -1.3(11) . . . . ?
C26 C21 C22 C23 1.0(11) . . . . ?
C26 C21 C20 C19 0.6(11) . . . . ?
C19 C18 C27 N5 135.7(9) . . . . ?
C19 C18 C27 N5A 152(2) . . . . ?
C7 C6 C5 C4 1.7(11) . . . . ?
C11 C16 C15 C14 -0.5(13) . . . . ?
C11 C6 C5 C4 -179.0(7) . . . . ?
C11 C12 C13 C14 -0.5(13) . . . . ?
C28 C33 C32 C31 -0.4(13) . . . . ?
C21 C22 C23 C28 -177.1(7) . . . . ?
C21 C22 C23 C24 1.0(11) . . . . ?
C16 C11 C6 C7 145.9(7) . . . . ?
C16 C11 C6 C5 -33.4(11) . . . . ?
C16 C11 C12 C13 -1.2(12) . . . . ?
C16 C15 C14 O5 178.7(8) . . . . ?
C16 C15 C14 C13 -1.3(14) . . . . ?
C9 N1 C1 C2 2.6(11) . . . . ?
C9 N1 C1 C10 -174.8(7) . . . . ?
C9 C4 C3 C2 3.0(12) . . . . ?
C9 C4 C5 C6 0.2(12) . . . . ?
C33 C28 C23 C24 -33.5(11) . . . . ?
C33 C28 C23 C22 144.5(8) . . . . ?
C33 C28 C29 C30 0.5(11) . . . . ?
C33 C32 C31 O6 -179.6(8) . . . . ?
C33 C32 C31 C30 0.4(14) . . . . ?
C24 C25 C26 N2 -176.8(7) . . . . ?
C24 C25 C26 C21 3.3(11) . . . . ?
C8 C7 C6 C11 179.1(7) . . . . ?
C8 C7 C6 C5 -1.7(11) . . . . ?
C6 C7 C8 C9 -0.4(12) . . . . ?
C6 C11 C16 C15 -179.9(7) . . . . ?
C6 C11 C12 C13 -179.5(8) . . . . ?
C22 C21 C20 C19 -177.0(7) . . . . ?
C3 C4 C9 N1 -4.7(11) . . . . ?
C3 C4 C9 C8 177.5(7) . . . . ?
C3 C4 C5 C6 -179.5(7) . . . . ?
C18 N2 C26 C25 179.9(7) . . . . ?
C18 N2 C26 C21 -0.2(10) . . . . ?
C18 C19 C20 C21 0.3(11) . . . . ?
C18 C27 N5A Gd1 40(2) . . . . ?
C18 C27 N5A C43A -82(3) . . . . ?
C18 C27 N5A C42A 163(2) . . . . ?
C23 C28 C33 C32 -178.9(8) . . . . ?
C23 C28 C29 C30 179.4(7) . . . . ?
C20 C19 C18 N2 -1.2(12) . . . . ?
C20 C19 C18 C27 175.8(8) . . . . ?
C20 C21 C22 C23 178.6(7) . . . . ?
C1 N1 C9 C4 1.9(11) . . . . ?
C1 N1 C9 C8 179.6(7) . . . . ?
C1 C10 N3A Gd1 39(2) . . . . ?
C1 C10 N3A C39A -82(3) . . . . ?
C1 C10 N3A C46A 159(2) . . . . ?
N4 C40 C39 N3 -54.1(19) . . . . ?
N4 C41 C42 N5 -64.3(16) . . . . ?
C36 C35 N6 Gd1 49.1(7) . . . . ?
C36 C35 N6 C45 -68.6(13) . . . . ?
C36 C35 N6 C44 171.4(9) . . . . ?
C36 C35 N6A Gd1 20.8(18) . . . . ?
C36 C35 N6A C45A -96(3) . . . . ?
C36 C35 N6A C44A 145(3) . . . . ?
C2 C1 C10 N3 136.2(9) . . . . ?
C2 C1 C10 N3A 152(2) . . . . ?
C12 C11 C16 C15 1.8(12) . . . . ?
C12 C11 C6 C7 -36.0(11) . . . . ?
C12 C11 C6 C5 144.8(8) . . . . ?
C15 C14 C13 C12 1.8(14) . . . . ?
C35 N6 C45 C46 160.3(12) . . . . ?
C35 N6 C44 C43 -78.7(13) . . . . ?
C5 C4 C9 N1 175.6(7) . . . . ?
C5 C4 C9 C8 -2.2(11) . . . . ?
C5 C4 C3 C2 -177.2(8) . . . . ?
N5 C43 C44 N6 -53.9(16) . . . . ?
N6 C45 C46 N3 -61.3(15) . . . . ?
C29 C28 C33 C32 -0.1(12) . . . . ?
C29 C28 C23 C24 147.7(7) . . . . ?
C29 C28 C23 C22 -34.2(11) . . . . ?
C29 C30 C31 O6 -180.0(9) . . . . ?
C29 C30 C31 C32 0.0(14) . . . . ?
C27 N5 C43 C44 164.3(12) . . . . ?
C27 N5 C42 C41 -73.0(14) . . . . ?
C38 C37 N4A Gd1 21(2) . . . . ?
C38 C37 N4A C41A -93(3) . . . . ?
C38 C37 N4A C40A 148(3) . . . . ?
C37 N4 C40 C39 -81.1(14) . . . . ?
C37 N4 C41 C42 162.0(13) . . . . ?
C31 C30 C29 C28 -0.5(13) . . . . ?
C10 N3 C46 C45 -73.3(13) . . . . ?
C10 N3 C39 C40 163.4(13) . . . . ?
C10 C1 C2 C3 173.2(8) . . . . ?
C17 O5 C14 C15 -3.6(14) . . . . ?
C17 O5 C14 C13 176.4(9) . . . . ?
C34 O6 C31 C32 176.9(10) . . . . ?
C34 O6 C31 C30 -3.1(15) . . . . ?
C43 N5 C27 C18 -56.4(14) . . . . ?
C43 N5 C42 C41 166.4(11) . . . . ?
C45 N6 C44 C43 160.2(11) . . . . ?
C46 N3 C10 C1 -174.4(9) . . . . ?
C46 N3 C39 C40 -80.0(16) . . . . ?
C40 N4 C37 C38 172.7(9) . . . . ?
C40 N4 C41 C42 -78.7(15) . . . . ?
C39 N3 C10 C1 -57.2(14) . . . . ?
C39 N3 C46 C45 167.6(11) . . . . ?
C41 N4 C37 C38 -67.2(14) . . . . ?
C41 N4 C40 C39 158.5(13) . . . . ?
C44 N6 C45 C46 -79.9(14) . . . . ?
C42 N5 C27 C18 -173.6(10) . . . . ?
C42 N5 C43 C44 -78.0(14) . . . . ?
C39A C40A N4A Gd1 -44(3) . . . . ?
C39A C40A N4A C37 -167(3) . . . . ?
C39A C40A N4A C41A 77(4) . . . . ?
C43A C44A N6A Gd1 -46(3) . . . . ?
C43A C44A N6A C35 -168(3) . . . . ?
C43A C44A N6A C45A 76(4) . . . . ?
C41A C42A N5A Gd1 -46(3) . . . . ?
C41A C42A N5A C27 -167(3) . . . . ?
C41A C42A N5A C43A 85(3) . . . . ?
C45A C46A N3A Gd1 -47(3) . . . . ?
C45A C46A N3A C10 -165(3) . . . . ?
C45A C46A N3A C39A 81(3) . . . . ?
C44A C43A N5A Gd1 -36(2) . . . . ?
C44A C43A N5A C27 81(3) . . . . ?
C44A C43A N5A C42A -165(2) . . . . ?
C40A C39A N3A Gd1 -37(3) . . . . ?
C40A C39A N3A C10 78(3) . . . . ?
C40A C39A N3A C46A -163(2) . . . . ?
C46A C45A N6A Gd1 -44(2) . . . . ?
C46A C45A N6A C35 70(3) . . . . ?
C46A C45A N6A C44A -168(2) . . . . ?
C42A C41A N4A Gd1 -43(3) . . . . ?
C42A C41A N4A C37 68(3) . . . . ?
C42A C41A N4A C40A -167(3) . . . . ?
N3A C39A C40A N4A 55(4) . . . . ?
N6A C45A C46A N3A 64(4) . . . . ?
N5A C43A C44A N6A 55(4) . . . . ?
N4A C41A C42A N5A 61(4) . . . . ?
F1 C47 S1 O9 49.9(12) . . . . ?
F1 C47 S1 O10 -69.7(13) . . . . ?
F1 C47 S1 O8A 170.6(12) . . . . ?
F3 C47 S1 O9 167.7(13) . . . . ?
F3 C47 S1 O10 48.1(15) . . . . ?
F3 C47 S1 O8A -71.6(14) . . . . ?
F2 C47 S1 O9 -67.5(13) . . . . ?
F2 C47 S1 O10 172.9(13) . . . . ?
F2 C47 S1 O8A 53.2(14) . . . . ?
F1A C47A S1A O8 -167.4(17) . . . . ?
F1A C47A S1A O9A 84.9(18) . . . . ?
F1A C47A S1A O10A -43.7(19) . . . . ?
F3A C47A S1A O8 -50.8(17) . . . . ?
F3A C47A S1A O9A -158.5(17) . . . . ?
F3A C47A S1A O10A 72.9(18) . . . . ?
F2A C47A S1A O8 66.8(18) . . . . ?
F2A C47A S1A O9A -40.8(19) . . . . ?
F2A C47A S1A O10A -169.5(18) . . . . ?

loop_
_exptl_oxdiff_crystal_face_indexfrac_h
_exptl_oxdiff_crystal_face_indexfrac_k
_exptl_oxdiff_crystal_face_indexfrac_l
_exptl_oxdiff_crystal_face_x
_exptl_oxdiff_crystal_face_y
_exptl_oxdiff_crystal_face_z
0.0015 0.9988 0.0009 0.0082 0.0246 0.0318
-0.0015 -0.9988 -0.0009 -0.0082 -0.0246 -0.0318
-0.0054 -0.0006 0.9994 0.0231 -0.0265 0.0145
0.0054 0.0006 -0.9994 -0.0231 0.0265 -0.0145
0.9992 -0.0018 0.0097 0.0344 0.0144 -0.0199
-0.9992 0.0018 -0.0097 -0.0344 -0.0144 0.0199
